data_7031587
loop_
_publ_author_name
'Saha, Debraj'
'Maity, Tanmoy'
'Koner, Subratanath'

_publ_section_title
;
 Alkaline earth metal-based metal-organic framework: hydrothermal
 synthesis, X-ray structure and heterogeneously catalyzed Claisen-Schmidt
 reaction.
;
_journal_issue 34
_journal_name_full 'Dalton transactions (Cambridge, England : 2003)'
_journal_page_first 13006
_journal_paper_doi 10.1039/c4dt00575a
_journal_volume 43
_journal_year 2014
_chemical_formula_sum 'C14 H8 Ca N2 O10'
_chemical_formula_weight 404.30
_chemical_name_systematic
;
 ?
;
_space_group_IT_number 15
_symmetry_cell_setting monoclinic
_symmetry_space_group_name_Hall '-C 2yc'
_symmetry_space_group_name_H-M 'C 1 2/c 1'
_atom_sites_solution_hydrogens geom
_atom_sites_solution_primary direct
_atom_sites_solution_secondary difmap
_audit_creation_method SHELXL-97
_cell_angle_alpha 90.00
_cell_angle_beta 94.091(2)
_cell_angle_gamma 90.00
_cell_formula_units_Z 4
_cell_length_a 10.1524(3)
_cell_length_b 19.9761(6)
_cell_length_c 7.4902(2)
_cell_measurement_reflns_used 120
_cell_measurement_temperature 293(2)
_cell_measurement_theta_max 27.1
_cell_measurement_theta_min 2
_cell_volume 1515.18(8)
_computing_cell_refinement 'SMART APEX II'
_computing_data_collection 'SMART APEX II (Bruker,2010)'
_computing_data_reduction 'SMART APEX II'
_computing_molecular_graphics 'Ortep-3v2 for windows (Farrugia, 1997)'
_computing_structure_refinement 'SHELXL-97 (Sheldrick, 1997)'
_computing_structure_solution 'SHELXS-97 (Sheldrick, 1997)'
_diffrn_ambient_temperature 293(2)
_diffrn_measured_fraction_theta_full 0.998
_diffrn_measured_fraction_theta_max 0.998
_diffrn_radiation_monochromator graphite
_diffrn_radiation_source 'fine-focus sealed tube'
_diffrn_radiation_type MoK\a
_diffrn_radiation_wavelength 0.71073
_diffrn_reflns_av_R_equivalents 0.0435
_diffrn_reflns_av_sigmaI/netI 0.0286
_diffrn_reflns_limit_h_max 13
_diffrn_reflns_limit_h_min -13
_diffrn_reflns_limit_k_max 25
_diffrn_reflns_limit_k_min -25
_diffrn_reflns_limit_l_max 9
_diffrn_reflns_limit_l_min -9
_diffrn_reflns_number 12255
_diffrn_reflns_theta_full 27.13
_diffrn_reflns_theta_max 27.13
_diffrn_reflns_theta_min 2.04
_exptl_absorpt_coefficient_mu 0.480
_exptl_absorpt_correction_T_max 0.908
_exptl_absorpt_correction_T_min 0.881
_exptl_absorpt_correction_type multi-scan
_exptl_absorpt_process_details SADABAS
_exptl_crystal_colour colourless
_exptl_crystal_density_diffrn 1.772
_exptl_crystal_density_method 'not measured'
_exptl_crystal_description rod
_exptl_crystal_F_000 824
_exptl_crystal_size_max 0.38
_exptl_crystal_size_mid 0.22
_exptl_crystal_size_min 0.20
_refine_diff_density_max 0.632
_refine_diff_density_min -0.610
_refine_diff_density_rms 0.068
_refine_ls_extinction_coef 0.0109(14)
_refine_ls_extinction_expression Fc^*^=kFc[1+0.001xFc^2^\l^3^/sin(2\q)]^-1/4^
_refine_ls_extinction_method SHELXL
_refine_ls_goodness_of_fit_ref 0.883
_refine_ls_hydrogen_treatment constr
_refine_ls_matrix_type full
_refine_ls_number_parameters 124
_refine_ls_number_reflns 1681
_refine_ls_number_restraints 0
_refine_ls_restrained_S_all 0.883
_refine_ls_R_factor_all 0.0494
_refine_ls_R_factor_gt 0.0394
_refine_ls_shift/su_max 0.000
_refine_ls_shift/su_mean 0.000
_refine_ls_structure_factor_coef Fsqd
_refine_ls_weighting_details 'calc w=1/[\s^2^(Fo^2^)+(0.0793P)^2^+2.5233P] where P=(Fo^2^+2Fc^2^)/3'
_refine_ls_weighting_scheme calc
_refine_ls_wR_factor_gt 0.1088
_refine_ls_wR_factor_ref 0.1177
_reflns_number_gt 1391
_reflns_number_total 1682
_reflns_threshold_expression >2sigma(I)
_cod_data_source_file c4dt00575a2.cif
_cod_data_source_block sk_20
_cod_depositor_comments 'Adding full bibliography for 7031586--7031587.cif.'
_cod_original_sg_symbol_H-M C2/c
_cod_database_code 7031587

loop_
_symmetry_equiv_pos_as_xyz
'x, y, z'
'-x, y, -z+1/2'
'x+1/2, y+1/2, z'
'-x+1/2, y+1/2, -z+1/2'
'-x, -y, -z'
'x, -y, z-1/2'
'-x+1/2, -y+1/2, -z'
'x+1/2, -y+1/2, z-1/2'

loop_
_atom_site_label
_atom_site_type_symbol
_atom_site_fract_x
_atom_site_fract_y
_atom_site_fract_z
_atom_site_U_iso_or_equiv
_atom_site_adp_type
_atom_site_occupancy
_atom_site_symmetry_multiplicity
_atom_site_calc_flag
_atom_site_refinement_flags
Ca1 Ca 0.5000 0.08421(3) 0.2500 0.0235(2) Uani 1 2 d S
C1 C 0.2479(2) -0.10051(10) 0.2303(3) 0.0259(5) Uani 1 1 d .
C2 C 0.1452(2) -0.07855(10) 0.1176(3) 0.0288(5) Uani 1 1 d .
H2 H 0.1343 -0.0331 0.0939 0.035 Uiso 1 1 calc R
C3 C 0.0565(2) -0.12548(11) 0.0379(3) 0.0269(5) Uani 1 1 d .
C4 C 0.0799(2) -0.19403(10) 0.0694(3) 0.0249(4) Uani 1 1 d .
H4 H 0.0248 -0.2260 0.0134 0.030 Uiso 1 1 calc R
C5 C 0.1844(2) -0.21321(10) 0.1830(3) 0.0239(4) Uani 1 1 d .
C6 C 0.3471(2) -0.05660(11) 0.3361(3) 0.0289(5) Uani 1 1 d .
C7 C 0.7168(2) 0.21491(10) 0.2362(3) 0.0261(5) Uani 1 1 d .
N1 N 0.26390(17) -0.16653(8) 0.2599(2) 0.0255(4) Uani 1 1 d .
H1 H 0.3287 -0.1794 0.3320 0.031 Uiso 1 1 calc R
O1 O 0.34398(17) 0.00392(8) 0.2990(3) 0.0394(4) Uani 1 1 d .
O2 O 0.42135(18) -0.08697(8) 0.4496(2) 0.0383(4) Uani 1 1 d .
O3 O 0.63960(16) 0.17128(8) 0.1770(2) 0.0376(4) Uani 1 1 d .
O4 O 0.81923(17) 0.20794(8) 0.3366(2) 0.0390(4) Uani 1 1 d .
O5 O -0.04744(16) -0.10353(8) -0.0610(2) 0.0359(4) Uani 1 1 d .
H5 H -0.0494 -0.0625 -0.0573 0.054 Uiso 1 1 calc R

loop_
_atom_site_aniso_label
_atom_site_aniso_U_11
_atom_site_aniso_U_22
_atom_site_aniso_U_33
_atom_site_aniso_U_23
_atom_site_aniso_U_13
_atom_site_aniso_U_12
Ca1 0.0248(3) 0.0131(3) 0.0311(4) 0.000 -0.0079(2) 0.000
C1 0.0298(11) 0.0210(10) 0.0265(11) 0.0018(8) -0.0012(8) -0.0046(8)
C2 0.0323(11) 0.0204(10) 0.0327(12) 0.0039(8) -0.0049(9) -0.0036(8)
C3 0.0280(11) 0.0258(10) 0.0263(11) 0.0020(8) -0.0026(8) -0.0021(8)
C4 0.0232(10) 0.0220(10) 0.0289(11) -0.0007(8) -0.0014(8) -0.0048(8)
C5 0.0253(10) 0.0192(9) 0.0271(10) 0.0009(8) 0.0015(8) -0.0031(8)
C6 0.0293(11) 0.0248(11) 0.0317(11) -0.0004(9) -0.0036(9) -0.0057(8)
C7 0.0275(11) 0.0226(10) 0.0282(11) 0.0013(8) 0.0025(8) 0.0003(8)
N1 0.0273(9) 0.0208(9) 0.0274(9) 0.0019(7) -0.0056(7) -0.0026(7)
O1 0.0411(10) 0.0228(8) 0.0528(11) 0.0036(7) -0.0078(8) -0.0093(7)
O2 0.0450(10) 0.0314(9) 0.0357(9) 0.0003(7) -0.0159(8) -0.0055(7)
O3 0.0353(9) 0.0220(8) 0.0543(11) 0.0024(7) -0.0046(8) -0.0090(6)
O4 0.0401(10) 0.0268(8) 0.0476(10) 0.0031(7) -0.0146(8) 0.0017(7)
O5 0.0341(9) 0.0256(8) 0.0454(10) 0.0035(7) -0.0154(7) 0.0007(6)

loop_
_atom_type_symbol
_atom_type_description
_atom_type_scat_dispersion_real
_atom_type_scat_dispersion_imag
_atom_type_scat_source
C C 0.0033 0.0016 'International Tables Vol C Tables 4.2.6.8 and 6.1.1.4'
H H 0.0000 0.0000 'International Tables Vol C Tables 4.2.6.8 and 6.1.1.4'
N N 0.0061 0.0033 'International Tables Vol C Tables 4.2.6.8 and 6.1.1.4'
O O 0.0106 0.0060 'International Tables Vol C Tables 4.2.6.8 and 6.1.1.4'
Ca Ca 0.2262 0.3064 'International Tables Vol C Tables 4.2.6.8 and 6.1.1.4'

loop_
_geom_angle_atom_site_label_1
_geom_angle_atom_site_label_2
_geom_angle_atom_site_label_3
_geom_angle
_geom_angle_site_symmetry_1
_geom_angle_site_symmetry_3
O1 Ca1 O1 91.66(9) . 2_655
O1 Ca1 O3 173.31(6) . .
O1 Ca1 O3 92.62(6) 2_655 .
O1 Ca1 O3 92.62(6) . 2_655
O1 Ca1 O3 173.31(6) 2_655 2_655
O3 Ca1 O3 83.60(9) . 2_655
O1 Ca1 O2 88.75(6) . 6
O1 Ca1 O2 93.14(6) 2_655 6
O3 Ca1 O2 85.89(6) . 6
O3 Ca1 O2 92.09(6) 2_655 6
O1 Ca1 O2 93.14(6) . 5_656
O1 Ca1 O2 88.75(6) 2_655 5_656
O3 Ca1 O2 92.09(6) . 5_656
O3 Ca1 O2 85.89(6) 2_655 5_656
O2 Ca1 O2 177.29(8) 6 5_656
N1 C1 C2 119.62(19) . .
N1 C1 C6 114.44(18) . .
C2 C1 C6 125.90(19) . .
C1 C2 C3 119.12(19) . .
C1 C2 H2 120.4 . .
C3 C2 H2 120.4 . .
O5 C3 C4 122.45(19) . .
O5 C3 C2 118.7(2) . .
C4 C3 C2 118.87(19) . .
C5 C4 C3 119.48(19) . .
C5 C4 H4 120.3 . .
C3 C4 H4 120.3 . .
N1 C5 C4 119.39(19) . .
N1 C5 C7 115.70(18) . 3_445
C4 C5 C7 124.88(18) . 3_445
O1 C6 O2 129.0(2) . .
O1 C6 C1 116.21(19) . .
O2 C6 C1 114.81(18) . .
O3 C7 O4 128.3(2) . .
O3 C7 C5 116.99(19) . 3
O4 C7 C5 114.76(18) . 3
C5 N1 C1 123.44(18) . .
C5 N1 H1 118.3 . .
C1 N1 H1 118.3 . .
C6 O1 Ca1 135.05(16) . .
C6 O2 Ca1 142.31(16) . 5_656
C7 O3 Ca1 145.46(16) . .
C3 O5 H5 109.5 . .

loop_
_geom_bond_atom_site_label_1
_geom_bond_atom_site_label_2
_geom_bond_distance
_geom_bond_site_symmetry_2
Ca1 O1 2.3020(16) .
Ca1 O1 2.3020(16) 2_655
Ca1 O3 2.3330(16) .
Ca1 O3 2.3330(16) 2_655
Ca1 O2 2.3340(16) 6
Ca1 O2 2.3340(16) 5_656
C1 N1 1.345(3) .
C1 C2 1.366(3) .
C1 C6 1.516(3) .
C2 C3 1.404(3) .
C2 H2 0.9300 .
C3 O5 1.320(3) .
C3 C4 1.407(3) .
C4 C5 1.366(3) .
C4 H4 0.9300 .
C5 N1 1.336(3) .
C5 C7 1.520(3) 3_445
C6 O1 1.240(3) .
C6 O2 1.252(3) .
C7 O3 1.233(3) .
C7 O4 1.247(3) .
C7 C5 1.520(3) 3
N1 H1 0.8600 .
O2 Ca1 2.3340(16) 5_656
O5 H5 0.8200 .
